data_7239745
loop_
_publ_author_name
'Wang, Renjie'
'Liang, Yunfei'
'Liu, Gang'
'Pu, Shouzhi'

_publ_section_title
;
 Aggregation-induced emission compounds based on
 9,10-diheteroarylanthracene and their applications in cell imaging
;
_journal_issue 4
_journal_name_full 'RSC Advances'
_journal_page_first 2170
_journal_page_last 2179
_journal_paper_doi 10.1039/C9RA09290K
_journal_volume 10
_journal_year 2020
_chemical_formula_sum 'C32 H32 N2 O4'
_chemical_formula_weight 508.59
_space_group_crystal_system monoclinic
_space_group_IT_number 14
_space_group_name_Hall '-P 2yn'
_space_group_name_H-M_alt 'P 1 21/n 1'
_atom_sites_solution_hydrogens geom
_audit_creation_method SHELXL-2016/6
_audit_update_record
;
2018-10-22 deposited with the CCDC.	2020-01-06 downloaded from the CCDC.
;
_cell_angle_alpha 90
_cell_angle_beta 101.550(2)
_cell_angle_gamma 90
_cell_formula_units_Z 2
_cell_length_a 9.3335(10)
_cell_length_b 10.1341(12)
_cell_length_c 15.0800(18)
_cell_measurement_reflns_used 2601
_cell_measurement_temperature 296(2)
_cell_measurement_theta_max 26.98
_cell_measurement_theta_min 2.37
_cell_volume 1397.5(3)
_computing_cell_refinement 'Bruker SMART'
_computing_data_collection 'Bruker SMART'
_computing_data_reduction 'Bruker SAINT'
_computing_molecular_graphics 'Bruker SHELXTL'
_computing_publication_material 'Bruker SHELXTL'
_computing_structure_refinement 'SHELXL-2016/6 (Sheldrick, 2016)'
_computing_structure_solution 'SHELXT 2014/5 (Sheldrick, 2014)'
_diffrn_ambient_temperature 296(2)
_diffrn_measured_fraction_theta_full 0.996
_diffrn_measured_fraction_theta_max 0.983
_diffrn_measurement_device_type 'CCD area detector'
_diffrn_measurement_method 'phi and omega scans'
_diffrn_radiation_type MoK\a
_diffrn_radiation_wavelength 0.71073
_diffrn_reflns_av_R_equivalents 0.0195
_diffrn_reflns_av_unetI/netI 0.0270
_diffrn_reflns_Laue_measured_fraction_full 0.996
_diffrn_reflns_Laue_measured_fraction_max 0.983
_diffrn_reflns_limit_h_max 8
_diffrn_reflns_limit_h_min -12
_diffrn_reflns_limit_k_max 13
_diffrn_reflns_limit_k_min -12
_diffrn_reflns_limit_l_max 19
_diffrn_reflns_limit_l_min -19
_diffrn_reflns_number 8151
_diffrn_reflns_point_group_measured_fraction_full 0.996
_diffrn_reflns_point_group_measured_fraction_max 0.983
_diffrn_reflns_theta_full 25.242
_diffrn_reflns_theta_max 27.533
_diffrn_reflns_theta_min 2.757
_exptl_absorpt_coefficient_mu 0.080
_exptl_absorpt_correction_type none
_exptl_crystal_colour COLORLESS
_exptl_crystal_density_diffrn 1.209
_exptl_crystal_description BLOCK
_exptl_crystal_F_000 540
_exptl_crystal_size_max 0.280
_exptl_crystal_size_mid 0.240
_exptl_crystal_size_min 0.220
_refine_diff_density_max 0.177
_refine_diff_density_min -0.184
_refine_diff_density_rms 0.043
_refine_ls_extinction_method none
_refine_ls_goodness_of_fit_ref 1.015
_refine_ls_hydrogen_treatment constr
_refine_ls_matrix_type full
_refine_ls_number_parameters 172
_refine_ls_number_reflns 3166
_refine_ls_number_restraints 0
_refine_ls_restrained_S_all 1.015
_refine_ls_R_factor_all 0.0803
_refine_ls_R_factor_gt 0.0487
_refine_ls_shift/su_max 0.000
_refine_ls_shift/su_mean 0.000
_refine_ls_structure_factor_coef Fsqd
_refine_ls_weighting_details 'w=1/[\s^2^(Fo^2^)+(0.0626P)^2^+0.3843P] where P=(Fo^2^+2Fc^2^)/3'
_refine_ls_weighting_scheme calc
_refine_ls_wR_factor_gt 0.1205
_refine_ls_wR_factor_ref 0.1432
_reflns_Friedel_coverage 0.000
_reflns_number_gt 2136
_reflns_number_total 3166
_reflns_threshold_expression 'I > 2\s(I)'
_cod_data_source_file c9ra09290k2.cif
_cod_data_source_block 1_CCDC1
_cod_depositor_comments 'Adding full bibliography for 7239744--7239747.cif.'
_cod_original_sg_symbol_H-M 'P 21/n'
_cod_database_code 7239745
_shelx_shelxl_version_number 2016/6
_shelx_space_group_comment
; 
The symmetry employed for this shelxl refinement is uniquely defined 
by the following loop, which should always be used as a source of 
symmetry information in preference to the above space-group names. 
They are only intended as comments. 
;
_shelx_estimated_absorpt_t_min 0.978
_shelx_estimated_absorpt_t_max 0.983

loop_
_space_group_symop_operation_xyz
'x, y, z'
'-x+1/2, y+1/2, -z+1/2'
'-x, -y, -z'
'x-1/2, -y-1/2, z-1/2'

loop_
_atom_site_label
_atom_site_type_symbol
_atom_site_fract_x
_atom_site_fract_y
_atom_site_fract_z
_atom_site_U_iso_or_equiv
_atom_site_adp_type
_atom_site_occupancy
_atom_site_site_symmetry_order
_atom_site_calc_flag
_atom_site_refinement_flags_posn
_atom_site_refinement_flags_adp
C1 C 0.3344(2) 0.3064(2) 0.66283(13) 0.0597(5) Uani 1 1 d . .
H1A H 0.292610 0.237088 0.689170 0.072 Uiso 1 1 calc R U
C2 C 0.3624(2) 0.4277(2) 0.70938(13) 0.0606(5) Uani 1 1 d . .
H2A H 0.336123 0.438570 0.765250 0.073 Uiso 1 1 calc R U
C3 C 0.42721(18) 0.52803(19) 0.67307(11) 0.0495(4) Uani 1 1 d . .
H3A H 0.446096 0.606790 0.704921 0.059 Uiso 1 1 calc R U
C4 C 0.46722(16) 0.51542(16) 0.58678(10) 0.0385(4) Uani 1 1 d . .
C5 C 0.43333(15) 0.39417(15) 0.53795(10) 0.0384(4) Uani 1 1 d . .
C6 C 0.36814(18) 0.29019(18) 0.57973(12) 0.0495(4) Uani 1 1 d . .
H6A H 0.348321 0.210025 0.549773 0.059 Uiso 1 1 calc R U
C7 C 0.53393(15) 0.61940(15) 0.54870(10) 0.0382(4) Uani 1 1 d . .
C8 C 0.57618(17) 0.74160(17) 0.60138(11) 0.0443(4) Uani 1 1 d . .
C9 C 0.7074(2) 0.7721(2) 0.65476(13) 0.0612(5) Uani 1 1 d . .
H9A H 0.789436 0.717858 0.665490 0.073 Uiso 1 1 calc R U
C10 C 0.6991(2) 0.9000(2) 0.69135(14) 0.0695(6) Uani 1 1 d . .
H10A H 0.774187 0.943983 0.729888 0.083 Uiso 1 1 calc R U
C11 C 0.5634(2) 0.9464(2) 0.66054(14) 0.0662(6) Uani 1 1 d . .
H11A H 0.527958 1.028122 0.674166 0.079 Uiso 1 1 calc R U
C12 C 0.33609(19) 0.86746(17) 0.56674(12) 0.0489(4) Uani 1 1 d . .
C13 C 0.12770(18) 0.74912(17) 0.47743(12) 0.0484(4) Uani 1 1 d . .
C14 C 0.1234(2) 0.6147(2) 0.43384(17) 0.0792(7) Uani 1 1 d . .
H14A H 0.024472 0.593606 0.405596 0.119 Uiso 1 1 calc R U
H14B H 0.183363 0.615142 0.389036 0.119 Uiso 1 1 calc R U
H14C H 0.159526 0.549759 0.479182 0.119 Uiso 1 1 calc R U
C15 C 0.0796(3) 0.8555(3) 0.40846(17) 0.0891(8) Uani 1 1 d . .
H15A H -0.022671 0.845153 0.383071 0.134 Uiso 1 1 calc R U
H15B H 0.095974 0.940336 0.437007 0.134 Uiso 1 1 calc R U
H15C H 0.134593 0.848943 0.361254 0.134 Uiso 1 1 calc R U
C16 C 0.0418(2) 0.7482(2) 0.55219(16) 0.0760(7) Uani 1 1 d . .
H16A H -0.060375 0.738101 0.526547 0.114 Uiso 1 1 calc R U
H16B H 0.073941 0.676148 0.592586 0.114 Uiso 1 1 calc R U
H16C H 0.057119 0.829877 0.585004 0.114 Uiso 1 1 calc R U
N1 N 0.48505(15) 0.85051(14) 0.60452(10) 0.0501(4) Uani 1 1 d . .
O1 O 0.27003(16) 0.96421(13) 0.58119(12) 0.0761(5) Uani 1 1 d . .
O2 O 0.28579(12) 0.76478(11) 0.51687(8) 0.0509(3) Uani 1 1 d . .

loop_
_atom_site_aniso_label
_atom_site_aniso_U_11
_atom_site_aniso_U_22
_atom_site_aniso_U_33
_atom_site_aniso_U_23
_atom_site_aniso_U_13
_atom_site_aniso_U_12
C1 0.0570(11) 0.0678(13) 0.0560(11) 0.0130(10) 0.0151(9) -0.0090(10)
C2 0.0623(12) 0.0773(14) 0.0446(10) 0.0053(10) 0.0165(9) -0.0028(10)
C3 0.0478(10) 0.0578(11) 0.0424(9) -0.0016(8) 0.0080(7) 0.0021(8)
C4 0.0310(8) 0.0443(9) 0.0393(8) 0.0019(7) 0.0051(6) 0.0064(6)
C5 0.0295(8) 0.0418(9) 0.0429(9) 0.0043(7) 0.0048(6) 0.0057(6)
C6 0.0454(9) 0.0475(10) 0.0546(10) 0.0051(8) 0.0075(8) -0.0017(8)
C7 0.0293(7) 0.0415(9) 0.0424(8) -0.0007(7) 0.0041(6) 0.0049(6)
C8 0.0374(9) 0.0497(10) 0.0462(9) -0.0026(7) 0.0091(7) -0.0034(7)
C9 0.0417(10) 0.0792(14) 0.0607(12) -0.0058(10) 0.0053(9) -0.0095(9)
C10 0.0606(13) 0.0829(15) 0.0631(12) -0.0194(11) 0.0079(10) -0.0305(11)
C11 0.0682(14) 0.0553(12) 0.0752(14) -0.0229(10) 0.0147(11) -0.0211(10)
C12 0.0470(10) 0.0377(9) 0.0635(11) -0.0046(8) 0.0146(8) -0.0018(7)
C13 0.0361(9) 0.0514(10) 0.0556(10) 0.0007(8) 0.0042(8) 0.0030(7)
C14 0.0556(12) 0.0798(15) 0.0932(17) -0.0306(13) -0.0067(11) -0.0022(11)
C15 0.0717(15) 0.0951(19) 0.0914(17) 0.0368(15) -0.0051(13) 0.0026(13)
C16 0.0608(13) 0.0913(17) 0.0797(15) -0.0072(13) 0.0235(11) -0.0149(12)
N1 0.0448(8) 0.0447(8) 0.0601(9) -0.0124(7) 0.0091(7) -0.0074(6)
O1 0.0650(9) 0.0458(8) 0.1189(13) -0.0214(8) 0.0212(8) 0.0074(7)
O2 0.0378(6) 0.0447(7) 0.0667(8) -0.0124(6) 0.0019(5) 0.0050(5)

loop_
_atom_type_symbol
_atom_type_description
_atom_type_scat_dispersion_real
_atom_type_scat_dispersion_imag
_atom_type_scat_source
C C 0.0033 0.0016 'International Tables Vol C Tables 4.2.6.8 and 6.1.1.4'
H H 0.0000 0.0000 'International Tables Vol C Tables 4.2.6.8 and 6.1.1.4'
N N 0.0061 0.0033 'International Tables Vol C Tables 4.2.6.8 and 6.1.1.4'
O O 0.0106 0.0060 'International Tables Vol C Tables 4.2.6.8 and 6.1.1.4'

loop_
_geom_angle_atom_site_label_1
_geom_angle_atom_site_label_2
_geom_angle_atom_site_label_3
_geom_angle
_geom_angle_site_symmetry_1
_geom_angle_site_symmetry_3
C6 C1 C2 120.52(17) . .
C6 C1 H1A 119.7 . .
C2 C1 H1A 119.7 . .
C3 C2 C1 120.37(17) . .
C3 C2 H2A 119.8 . .
C1 C2 H2A 119.8 . .
C2 C3 C4 121.35(17) . .
C2 C3 H3A 119.3 . .
C4 C3 H3A 119.3 . .
C7 C4 C3 121.55(15) . .
C7 C4 C5 120.21(14) . .
C3 C4 C5 118.21(15) . .
C7 C5 C6 121.98(15) 3_666 .
C7 C5 C4 119.58(14) 3_666 .
C6 C5 C4 118.43(14) . .
C1 C6 C5 121.04(17) . .
C1 C6 H6A 119.5 . .
C5 C6 H6A 119.5 . .
C4 C7 C5 120.21(14) . 3_666
C4 C7 C8 120.02(14) . .
C5 C7 C8 119.71(14) 3_666 .
C9 C8 N1 106.38(16) . .
C9 C8 C7 128.25(17) . .
N1 C8 C7 125.37(14) . .
C8 C9 C10 108.99(19) . .
C8 C9 H9A 125.5 . .
C10 C9 H9A 125.5 . .
C11 C10 C9 107.89(17) . .
C11 C10 H10A 126.1 . .
C9 C10 H10A 126.1 . .
C10 C11 N1 108.01(19) . .
C10 C11 H11A 126.0 . .
N1 C11 H11A 126.0 . .
O1 C12 O2 127.77(17) . .
O1 C12 N1 121.94(16) . .
O2 C12 N1 110.29(14) . .
O2 C13 C15 109.64(15) . .
O2 C13 C14 102.04(13) . .
C15 C13 C14 111.58(19) . .
O2 C13 C16 109.61(15) . .
C15 C13 C16 113.04(18) . .
C14 C13 C16 110.37(18) . .
C13 C14 H14A 109.5 . .
C13 C14 H14B 109.5 . .
H14A C14 H14B 109.5 . .
C13 C14 H14C 109.5 . .
H14A C14 H14C 109.5 . .
H14B C14 H14C 109.5 . .
C13 C15 H15A 109.5 . .
C13 C15 H15B 109.5 . .
H15A C15 H15B 109.5 . .
C13 C15 H15C 109.5 . .
H15A C15 H15C 109.5 . .
H15B C15 H15C 109.5 . .
C13 C16 H16A 109.5 . .
C13 C16 H16B 109.5 . .
H16A C16 H16B 109.5 . .
C13 C16 H16C 109.5 . .
H16A C16 H16C 109.5 . .
H16B C16 H16C 109.5 . .
C11 N1 C8 108.74(15) . .
C11 N1 C12 121.15(16) . .
C8 N1 C12 129.94(14) . .
C12 O2 C13 121.76(13) . .

loop_
_geom_bond_atom_site_label_1
_geom_bond_atom_site_label_2
_geom_bond_distance
_geom_bond_site_symmetry_2
C1 C6 1.362(3) .
C1 C2 1.414(3) .
C1 H1A 0.9300 .
C2 C3 1.354(3) .
C2 H2A 0.9300 .
C3 C4 1.430(2) .
C3 H3A 0.9300 .
C4 C7 1.404(2) .
C4 C5 1.435(2) .
C5 C7 1.407(2) 3_666
C5 C6 1.425(2) .
C6 H6A 0.9300 .
C7 C8 1.481(2) .
C8 C9 1.360(2) .
C8 N1 1.400(2) .
C9 C10 1.416(3) .
C9 H9A 0.9300 .
C10 C11 1.344(3) .
C10 H10A 0.9300 .
C11 N1 1.395(2) .
C11 H11A 0.9300 .
C12 O1 1.201(2) .
C12 O2 1.314(2) .
C12 N1 1.403(2) .
C13 O2 1.4848(19) .
C13 C15 1.503(3) .
C13 C14 1.510(3) .
C13 C16 1.509(3) .
C14 H14A 0.9600 .
C14 H14B 0.9600 .
C14 H14C 0.9600 .
C15 H15A 0.9600 .
C15 H15B 0.9600 .
C15 H15C 0.9600 .
C16 H16A 0.9600 .
C16 H16B 0.9600 .
C16 H16C 0.9600 .

loop_
_geom_torsion_atom_site_label_1
_geom_torsion_atom_site_label_2
_geom_torsion_atom_site_label_3
_geom_torsion_atom_site_label_4
_geom_torsion
_geom_torsion_site_symmetry_1
_geom_torsion_site_symmetry_4
C6 C1 C2 C3 -2.0(3) . .
C1 C2 C3 C4 0.9(3) . .
C2 C3 C4 C7 179.75(16) . .
C2 C3 C4 C5 1.6(2) . .
C7 C4 C5 C7 -0.6(2) . 3_666
C3 C4 C5 C7 177.50(14) . 3_666
C7 C4 C5 C6 178.84(14) . .
C3 C4 C5 C6 -3.0(2) . .
C2 C1 C6 C5 0.5(3) . .
C7 C5 C6 C1 -178.54(16) 3_666 .
C4 C5 C6 C1 2.0(2) . .
C3 C4 C7 C5 -177.44(14) . 3_666
C5 C4 C7 C5 0.6(2) . 3_666
C3 C4 C7 C8 5.3(2) . .
C5 C4 C7 C8 -176.62(13) . .
C4 C7 C8 C9 93.3(2) . .
C5 C7 C8 C9 -83.9(2) 3_666 .
C4 C7 C8 N1 -87.2(2) . .
C5 C7 C8 N1 95.50(19) 3_666 .
N1 C8 C9 C10 -0.1(2) . .
C7 C8 C9 C10 179.44(17) . .
C8 C9 C10 C11 0.2(2) . .
C9 C10 C11 N1 -0.2(2) . .
C10 C11 N1 C8 0.2(2) . .
C10 C11 N1 C12 175.85(17) . .
C9 C8 N1 C11 -0.1(2) . .
C7 C8 N1 C11 -179.61(16) . .
C9 C8 N1 C12 -175.22(17) . .
C7 C8 N1 C12 5.3(3) . .
O1 C12 N1 C11 -0.3(3) . .
O2 C12 N1 C11 -179.83(16) . .
O1 C12 N1 C8 174.31(18) . .
O2 C12 N1 C8 -5.2(3) . .
O1 C12 O2 C13 -6.7(3) . .
N1 C12 O2 C13 172.78(14) . .
C15 C13 O2 C12 66.0(2) . .
C14 C13 O2 C12 -175.61(17) . .
C16 C13 O2 C12 -58.6(2) . .
